data_4036373
loop_
_publ_author_name
'Nottingham, Chris'
'Benson, Robert'
'M\"uller-Bunz, Helge'
'Guiry, Patrick J.'

_publ_section_title
;
 Synthesis of Ferrocene Oxazoline N,O ligands and Their Application in
 Asymmetric Ethyl- and Phenylzinc Additions to Aldehydes.
;
_journal_issue 20
_journal_name_full 'The Journal of organic chemistry'
_journal_page_first 10163
_journal_page_last 10176
_journal_paper_doi 10.1021/acs.joc.5b01766
_journal_volume 80
_journal_year 2015
_chemical_absolute_configuration ad
_chemical_formula_moiety 'C34 H41 Fe N O2 Si'
_chemical_formula_sum 'C34 H41 Fe N O2 Si'
_chemical_formula_weight 579.62
_space_group_IT_number 19
_space_group_name_Hall 'P 2ac 2ab'
_space_group_name_H-M_alt 'P 21 21 21'
_symmetry_cell_setting orthorhombic
_symmetry_space_group_name_Hall 'P 2ac 2ab'
_symmetry_space_group_name_H-M 'P 21 21 21'
_atom_sites_solution_hydrogens geom
_atom_sites_solution_primary direct
_atom_sites_solution_secondary difmap
_audit_creation_method SHELXL-97
_cell_angle_alpha 90.00
_cell_angle_beta 90.00
_cell_angle_gamma 90.00
_cell_formula_units_Z 4
_cell_length_a 7.46927(6)
_cell_length_b 19.6221(2)
_cell_length_c 20.6504(2)
_cell_measurement_reflns_used 47846
_cell_measurement_temperature 100(2)
_cell_measurement_theta_max 32.6890
_cell_measurement_theta_min 3.1790
_cell_volume 3026.58(5)
_computing_cell_refinement
; 
CrysAlisPro, Agilent Technologies, 
Version 1.171.36.24a (release 19-12-2012 CrysAlis171 .NET) 
(compiled Dec 19 2012,11:08:27) 
;
_computing_data_collection
; 
CrysAlisPro, Agilent Technologies, 
Version 1.171.36.24a (release 19-12-2012 CrysAlis171 .NET) 
(compiled Dec 19 2012,11:08:27) 
;
_computing_data_reduction
; 
CrysAlisPro, Agilent Technologies, 
Version 1.171.36.24a (release 19-12-2012 CrysAlis171 .NET) 
(compiled Dec 19 2012,11:08:27) 
;
_computing_structure_refinement 'SHELXL-97 (Sheldrick, 2008)'
_computing_structure_solution 'SHELXS-97 (Sheldrick, 2008)'
_diffrn_ambient_temperature 100(2)
_diffrn_detector_area_resol_mean 10.3196
_diffrn_measured_fraction_theta_full 0.992
_diffrn_measured_fraction_theta_max 0.966
_diffrn_measurement_device_type 'SuperNova, Dual, Cu at zero, Atlas'
_diffrn_measurement_method '\w scans'
_diffrn_radiation_monochromator mirror
_diffrn_radiation_source 'SuperNova (Mo) X-ray Source'
_diffrn_radiation_type MoK\a
_diffrn_radiation_wavelength 0.71073
_diffrn_reflns_av_R_equivalents 0.0276
_diffrn_reflns_av_sigmaI/netI 0.0165
_diffrn_reflns_limit_h_max 11
_diffrn_reflns_limit_h_min -11
_diffrn_reflns_limit_k_max 29
_diffrn_reflns_limit_k_min -28
_diffrn_reflns_limit_l_max 31
_diffrn_reflns_limit_l_min -31
_diffrn_reflns_number 77062
_diffrn_reflns_theta_full 32.00
_diffrn_reflns_theta_max 32.77
_diffrn_reflns_theta_min 2.86
_exptl_absorpt_coefficient_mu 0.568
_exptl_absorpt_correction_T_max 0.931
_exptl_absorpt_correction_T_min 0.909
_exptl_absorpt_correction_type analytical
_exptl_absorpt_process_details
; 
CrysAlisPro, Agilent Technologies, 
Version 1.171.36.24a (release 19-12-2012 CrysAlis171 .NET) 
(compiled Dec 19 2012,11:08:27) 
Analytical numeric absorption correction using a multifaceted crystal 
model based on expressions derived by R.C. Clark & J.S. Reid. 
(Clark, R. C. & Reid, J. S. (1995). Acta Cryst. A51, 887-897) 
;
_exptl_crystal_colour orange
_exptl_crystal_density_diffrn 1.272
_exptl_crystal_density_method 'not measured'
_exptl_crystal_description block
_exptl_crystal_F_000 1232
_exptl_crystal_size_max 0.2433
_exptl_crystal_size_mid 0.1658
_exptl_crystal_size_min 0.1483
_refine_diff_density_max 0.334
_refine_diff_density_min -0.230
_refine_diff_density_rms 0.045
_refine_ls_abs_structure_details 'Flack H D (1983), Acta Cryst. A39, 876-881'
_refine_ls_abs_structure_Flack -0.009(6)
_refine_ls_extinction_method none
_refine_ls_goodness_of_fit_ref 1.061
_refine_ls_hydrogen_treatment mixed
_refine_ls_matrix_type full
_refine_ls_number_parameters 363
_refine_ls_number_reflns 10637
_refine_ls_number_restraints 0
_refine_ls_restrained_S_all 1.061
_refine_ls_R_factor_all 0.0247
_refine_ls_R_factor_gt 0.0236
_refine_ls_shift/su_max 0.001
_refine_ls_shift/su_mean 0.000
_refine_ls_structure_factor_coef Fsqd
_refine_ls_weighting_details 'calc w=1/[\s^2^(Fo^2^)+(0.0363P)^2^+0.5028P] where P=(Fo^2^+2Fc^2^)/3'
_refine_ls_weighting_scheme calc
_refine_ls_wR_factor_gt 0.0634
_refine_ls_wR_factor_ref 0.0641
_reflns_number_gt 10345
_reflns_number_total 10637
_reflns_threshold_expression I>2\s(I)
_cod_data_source_file jo5b01766_si_001.cif
_cod_data_source_block gui66(S~p~-7)
_cod_database_code 4036373

loop_
_symmetry_equiv_pos_as_xyz
'x, y, z'
'-x+1/2, -y, z+1/2'
'x+1/2, -y+1/2, -z'
'-x, y+1/2, -z+1/2'

loop_
_atom_site_label
_atom_site_type_symbol
_atom_site_fract_x
_atom_site_fract_y
_atom_site_fract_z
_atom_site_U_iso_or_equiv
_atom_site_adp_type
_atom_site_occupancy
_atom_site_symmetry_multiplicity
_atom_site_calc_flag
_atom_site_refinement_flags
Fe Fe 0.729548(17) 0.278379(6) 0.217369(6) 0.01308(3) Uani 1 1 d .
C1 C 0.85984(11) 0.36834(4) 0.23054(4) 0.01109(14) Uani 1 1 d .
C6 C 0.77844(12) 0.43600(4) 0.23391(4) 0.01179(14) Uani 1 1 d .
O1 O 0.76618(11) 0.46967(3) 0.17660(3) 0.01556(12) Uani 1 1 d .
C7 C 0.65367(14) 0.53008(5) 0.19004(5) 0.01573(16) Uani 1 1 d .
C9 C 0.72078(17) 0.58795(5) 0.14770(5) 0.02274(19) Uani 1 1 d .
H9A H 0.8486 0.5953 0.1558 0.034 Uiso 1 1 calc R
H9B H 0.6544 0.6297 0.1579 0.034 Uiso 1 1 calc R
H9C H 0.7027 0.5762 0.1020 0.034 Uiso 1 1 calc R
C10 C 0.46166(15) 0.51106(6) 0.17263(6) 0.0226(2) Uani 1 1 d .
H10A H 0.4556 0.4985 0.1268 0.034 Uiso 1 1 calc R
H10B H 0.3829 0.5501 0.1807 0.034 Uiso 1 1 calc R
H10C H 0.4231 0.4724 0.1993 0.034 Uiso 1 1 calc R
C8 C 0.67351(13) 0.53691(5) 0.26455(4) 0.01341(15) Uani 1 1 d .
H8 H 0.5534 0.5479 0.2832 0.016 Uiso 1 1 calc R
C11 C 0.81025(13) 0.58859(5) 0.29101(5) 0.01734(17) Uani 1 1 d .
H11 H 0.7846 0.6339 0.2709 0.021 Uiso 1 1 calc R
C12 C 0.78536(18) 0.59517(5) 0.36453(5) 0.0246(2) Uani 1 1 d .
H12A H 0.8044 0.5507 0.3850 0.037 Uiso 1 1 calc R
H12B H 0.6637 0.6111 0.3738 0.037 Uiso 1 1 calc R
H12C H 0.8721 0.6280 0.3817 0.037 Uiso 1 1 calc R
C13 C 1.00457(14) 0.56976(5) 0.27578(6) 0.0243(2) Uani 1 1 d .
H13A H 1.0375 0.5286 0.2998 0.036 Uiso 1 1 calc R
H13B H 1.0835 0.6073 0.2886 0.036 Uiso 1 1 calc R
H13C H 1.0172 0.5613 0.2292 0.036 Uiso 1 1 calc R
N N 0.72306(10) 0.46688(4) 0.28481(4) 0.01250(12) Uani 1 1 d .
C2 C 0.89606(12) 0.32305(4) 0.28432(4) 0.01246(14) Uani 1 1 d .
C14 C 0.87853(13) 0.33772(5) 0.35698(4) 0.01337(15) Uani 1 1 d .
O2 O 0.70502(9) 0.36254(4) 0.37325(3) 0.01525(12) Uani 1 1 d .
H1O2 H 0.693(2) 0.4013(8) 0.3510(7) 0.021(4) Uiso 1 1 d .
C15 C 0.90354(15) 0.27166(5) 0.39603(4) 0.01826(17) Uani 1 1 d .
C16 C 0.75796(18) 0.22774(5) 0.40415(5) 0.0270(2) Uani 1 1 d .
H16 H 0.6459 0.2388 0.3850 0.032 Uiso 1 1 calc R
C17 C 0.7755(2) 0.16773(6) 0.44010(6) 0.0369(3) Uani 1 1 d .
H17 H 0.6761 0.1380 0.4449 0.044 Uiso 1 1 calc R
C18 C 0.9379(3) 0.15162(6) 0.46878(6) 0.0379(3) Uani 1 1 d .
H18 H 0.9494 0.1112 0.4938 0.045 Uiso 1 1 calc R
C19 C 1.0833(2) 0.19468(6) 0.46081(6) 0.0343(3) Uani 1 1 d .
H19 H 1.1947 0.1836 0.4803 0.041 Uiso 1 1 calc R
C20 C 1.06703(19) 0.25445(6) 0.42417(5) 0.0252(2) Uani 1 1 d .
H20 H 1.1678 0.2834 0.4185 0.030 Uiso 1 1 calc R
C21 C 1.02107(13) 0.39044(5) 0.37575(4) 0.01346(15) Uani 1 1 d .
C22 C 0.99367(14) 0.43187(5) 0.43014(5) 0.01791(17) Uani 1 1 d .
H22 H 0.8869 0.4272 0.4547 0.021 Uiso 1 1 calc R
C23 C 1.12158(16) 0.47975(6) 0.44847(5) 0.0225(2) Uani 1 1 d .
H23 H 1.1006 0.5080 0.4851 0.027 Uiso 1 1 calc R
C24 C 1.27995(15) 0.48647(6) 0.41350(5) 0.02344(19) Uani 1 1 d .
H24 H 1.3671 0.5191 0.4261 0.028 Uiso 1 1 calc R
C25 C 1.30926(14) 0.44498(6) 0.36008(5) 0.02108(19) Uani 1 1 d .
H25 H 1.4174 0.4490 0.3362 0.025 Uiso 1 1 calc R
C26 C 1.18085(13) 0.39749(5) 0.34140(5) 0.01726(17) Uani 1 1 d .
H26 H 1.2023 0.3695 0.3047 0.021 Uiso 1 1 calc R
C3 C 0.97858(13) 0.26370(5) 0.25804(5) 0.01528(16) Uani 1 1 d .
H3 H 1.0177 0.2252 0.2822 0.018 Uiso 1 1 calc R
C4 C 0.99285(13) 0.27153(5) 0.18963(4) 0.01517(16) Uani 1 1 d .
H4 H 1.0435 0.2390 0.1609 0.018 Uiso 1 1 calc R
C5 C 0.91894(12) 0.33616(5) 0.17077(4) 0.01289(15) Uani 1 1 d .
Si Si 0.92402(4) 0.366145(16) 0.084536(13) 0.01904(6) Uani 1 1 d .
C27 C 1.0920(2) 0.43639(8) 0.07828(7) 0.0378(3) Uani 1 1 d .
H27A H 1.2123 0.4180 0.0855 0.057 Uiso 1 1 calc R
H27B H 1.0661 0.4712 0.1110 0.057 Uiso 1 1 calc R
H27C H 1.0857 0.4569 0.0351 0.057 Uiso 1 1 calc R
C28 C 0.70380(19) 0.39299(7) 0.04944(6) 0.0291(2) Uani 1 1 d .
H28A H 0.6135 0.3947 0.0838 0.044 Uiso 1 1 calc R
H28B H 0.6667 0.3601 0.0163 0.044 Uiso 1 1 calc R
H28C H 0.7160 0.4382 0.0298 0.044 Uiso 1 1 calc R
C29 C 1.0066(2) 0.29220(8) 0.03559(6) 0.0411(3) Uani 1 1 d .
H29A H 1.0090 0.3048 -0.0103 0.062 Uiso 1 1 calc R
H29B H 0.9265 0.2532 0.0418 0.062 Uiso 1 1 calc R
H29C H 1.1277 0.2800 0.0497 0.062 Uiso 1 1 calc R
C30 C 0.46085(14) 0.29676(6) 0.20286(6) 0.0223(2) Uani 1 1 d .
H30 H 0.4053 0.3401 0.1987 0.027 Uiso 1 1 calc R
C31 C 0.53081(15) 0.25670(6) 0.15110(6) 0.0244(2) Uani 1 1 d .
H31 H 0.5297 0.2686 0.1065 0.029 Uiso 1 1 calc R
C32 C 0.60256(16) 0.19580(6) 0.17801(6) 0.0259(2) Uani 1 1 d .
H32 H 0.6579 0.1599 0.1545 0.031 Uiso 1 1 calc R
C33 C 0.57696(16) 0.19801(6) 0.24625(7) 0.0260(2) Uani 1 1 d .
H33 H 0.6123 0.1639 0.2763 0.031 Uiso 1 1 calc R
C34 C 0.48852(15) 0.26071(6) 0.26158(6) 0.0228(2) Uani 1 1 d .
H34 H 0.4544 0.2755 0.3036 0.027 Uiso 1 1 calc R

loop_
_atom_site_aniso_label
_atom_site_aniso_U_11
_atom_site_aniso_U_22
_atom_site_aniso_U_33
_atom_site_aniso_U_23
_atom_site_aniso_U_13
_atom_site_aniso_U_12
Fe 0.01381(5) 0.01019(5) 0.01524(6) -0.00163(4) 0.00133(4) -0.00159(4)
C1 0.0124(3) 0.0105(3) 0.0103(3) -0.0002(3) 0.0010(3) -0.0007(3)
C6 0.0123(3) 0.0110(3) 0.0121(3) 0.0015(3) -0.0005(3) -0.0014(3)
O1 0.0220(3) 0.0130(3) 0.0117(3) 0.0022(2) 0.0009(2) 0.0030(3)
C7 0.0192(4) 0.0127(4) 0.0153(4) 0.0013(3) -0.0011(3) 0.0021(3)
C9 0.0331(5) 0.0160(4) 0.0192(4) 0.0062(3) 0.0024(4) 0.0032(4)
C10 0.0223(5) 0.0207(4) 0.0249(5) -0.0010(4) -0.0079(4) 0.0029(4)
C8 0.0150(4) 0.0108(3) 0.0144(4) 0.0006(3) 0.0002(3) 0.0010(3)
C11 0.0202(4) 0.0109(3) 0.0209(4) 0.0004(3) -0.0036(3) -0.0004(3)
C12 0.0370(6) 0.0159(4) 0.0208(4) -0.0036(3) -0.0079(4) 0.0034(4)
C13 0.0187(4) 0.0183(4) 0.0360(6) 0.0022(4) -0.0042(4) -0.0033(4)
N 0.0143(3) 0.0094(3) 0.0137(3) 0.0002(2) 0.0013(3) -0.0001(2)
C2 0.0142(3) 0.0113(3) 0.0118(3) 0.0002(3) 0.0011(3) 0.0006(3)
C14 0.0162(4) 0.0126(3) 0.0113(3) 0.0004(3) 0.0017(3) 0.0020(3)
O2 0.0148(3) 0.0155(3) 0.0155(3) 0.0018(2) 0.0047(2) 0.0014(2)
C15 0.0298(5) 0.0134(4) 0.0115(4) 0.0026(3) 0.0032(3) 0.0041(4)
C16 0.0373(6) 0.0189(4) 0.0248(5) 0.0067(4) 0.0085(4) 0.0000(5)
C17 0.0607(9) 0.0196(5) 0.0305(6) 0.0094(4) 0.0163(6) -0.0012(6)
C18 0.0785(11) 0.0169(5) 0.0181(5) 0.0066(4) 0.0075(6) 0.0125(6)
C19 0.0629(9) 0.0204(5) 0.0197(5) 0.0000(4) -0.0106(5) 0.0159(6)
C20 0.0402(6) 0.0176(4) 0.0179(4) 0.0000(4) -0.0063(4) 0.0079(4)
C21 0.0144(4) 0.0142(4) 0.0118(3) 0.0010(3) -0.0004(3) 0.0022(3)
C22 0.0188(4) 0.0210(4) 0.0140(4) -0.0027(3) -0.0001(3) 0.0009(4)
C23 0.0238(5) 0.0257(5) 0.0180(4) -0.0054(4) -0.0042(4) -0.0007(4)
C24 0.0201(4) 0.0265(5) 0.0237(5) -0.0007(4) -0.0073(4) -0.0035(4)
C25 0.0141(4) 0.0272(5) 0.0219(5) 0.0029(4) -0.0019(3) 0.0005(4)
C26 0.0148(4) 0.0211(4) 0.0159(4) -0.0001(3) 0.0008(3) 0.0022(3)
C3 0.0175(4) 0.0128(4) 0.0155(4) -0.0011(3) 0.0002(3) 0.0027(3)
C4 0.0153(4) 0.0149(4) 0.0152(4) -0.0029(3) 0.0022(3) 0.0016(3)
C5 0.0132(3) 0.0134(4) 0.0120(3) -0.0023(3) 0.0014(3) -0.0009(3)
Si 0.02181(13) 0.02530(14) 0.01000(10) -0.00101(10) 0.00122(9) -0.00089(11)
C27 0.0360(7) 0.0498(8) 0.0276(6) 0.0114(6) 0.0062(5) -0.0170(6)
C28 0.0354(6) 0.0327(6) 0.0191(5) 0.0003(4) -0.0100(4) 0.0035(5)
C29 0.0548(9) 0.0517(8) 0.0167(5) -0.0119(5) 0.0015(5) 0.0182(7)
C30 0.0146(4) 0.0200(4) 0.0322(5) -0.0022(4) -0.0017(4) -0.0016(3)
C31 0.0200(5) 0.0264(5) 0.0268(5) -0.0062(4) -0.0039(4) -0.0056(4)
C32 0.0219(5) 0.0180(4) 0.0378(6) -0.0105(4) 0.0002(4) -0.0071(4)
C33 0.0231(5) 0.0168(4) 0.0382(6) 0.0034(4) 0.0041(4) -0.0067(4)
C34 0.0175(4) 0.0217(5) 0.0293(5) 0.0007(4) 0.0071(4) -0.0038(4)

loop_
_atom_type_symbol
_atom_type_description
_atom_type_scat_dispersion_real
_atom_type_scat_dispersion_imag
_atom_type_scat_source
C C 0.0033 0.0016 'International Tables Vol C Tables 4.2.6.8 and 6.1.1.4'
H H 0.0000 0.0000 'International Tables Vol C Tables 4.2.6.8 and 6.1.1.4'
N N 0.0061 0.0033 'International Tables Vol C Tables 4.2.6.8 and 6.1.1.4'
O O 0.0106 0.0060 'International Tables Vol C Tables 4.2.6.8 and 6.1.1.4'
Si Si 0.0817 0.0704 'International Tables Vol C Tables 4.2.6.8 and 6.1.1.4'
Fe Fe 0.3463 0.8444 'International Tables Vol C Tables 4.2.6.8 and 6.1.1.4'

loop_
_geom_angle_atom_site_label_1
_geom_angle_atom_site_label_2
_geom_angle_atom_site_label_3
_geom_angle
C1 Fe C33 154.32(5)
C1 Fe C32 164.21(4)
C33 Fe C32 40.81(5)
C1 Fe C34 120.52(4)
C33 Fe C34 41.05(5)
C32 Fe C34 68.63(5)
C1 Fe C5 41.71(3)
C33 Fe C5 162.08(4)
C32 Fe C5 124.80(4)
C34 Fe C5 155.28(4)
C1 Fe C4 68.64(4)
C33 Fe C4 124.59(4)
C32 Fe C4 106.35(4)
C34 Fe C4 162.83(4)
C5 Fe C4 40.98(4)
C1 Fe C2 41.46(3)
C33 Fe C2 118.17(5)
C32 Fe C2 152.29(4)
C34 Fe C2 107.71(4)
C5 Fe C2 70.30(4)
C4 Fe C2 68.65(4)
C1 Fe C30 109.48(4)
C33 Fe C30 68.46(5)
C32 Fe C30 68.25(5)
C34 Fe C30 40.41(5)
C5 Fe C30 120.42(4)
C4 Fe C30 154.66(4)
C2 Fe C30 127.76(4)
C1 Fe C3 68.59(4)
C33 Fe C3 106.12(5)
C32 Fe C3 118.01(4)
C34 Fe C3 126.01(4)
C5 Fe C3 69.28(4)
C4 Fe C3 40.53(4)
C2 Fe C3 40.50(3)
C30 Fe C3 164.26(4)
C1 Fe C31 127.73(4)
C33 Fe C31 68.39(5)
C32 Fe C31 40.51(5)
C34 Fe C31 68.18(5)
C5 Fe C31 107.39(4)
C4 Fe C31 119.39(4)
C2 Fe C31 165.74(4)
C30 Fe C31 40.45(5)
C3 Fe C31 152.96(4)
C2 C1 C5 109.12(8)
C2 C1 C6 126.78(8)
C5 C1 C6 124.09(8)
C2 C1 Fe 70.08(5)
C5 C1 Fe 69.82(5)
C6 C1 Fe 126.55(6)
N C6 O1 117.56(8)
N C6 C1 127.05(8)
O1 C6 C1 115.36(7)
C6 O1 C7 105.34(7)
O1 C7 C9 107.67(8)
O1 C7 C10 107.09(8)
C9 C7 C10 110.96(9)
O1 C7 C8 101.60(7)
C9 C7 C8 118.36(8)
C10 C7 C8 110.17(8)
C7 C9 H9A 109.5
C7 C9 H9B 109.5
H9A C9 H9B 109.5
C7 C9 H9C 109.5
H9A C9 H9C 109.5
H9B C9 H9C 109.5
C7 C10 H10A 109.5
C7 C10 H10B 109.5
H10A C10 H10B 109.5
C7 C10 H10C 109.5
H10A C10 H10C 109.5
H10B C10 H10C 109.5
N C8 C11 110.15(7)
N C8 C7 102.92(7)
C11 C8 C7 118.18(8)
N C8 H8 108.4
C11 C8 H8 108.4
C7 C8 H8 108.4
C13 C11 C12 109.78(9)
C13 C11 C8 113.41(8)
C12 C11 C8 109.04(8)
C13 C11 H11 108.2
C12 C11 H11 108.2
C8 C11 H11 108.2
C11 C12 H12A 109.5
C11 C12 H12B 109.5
H12A C12 H12B 109.5
C11 C12 H12C 109.5
H12A C12 H12C 109.5
H12B C12 H12C 109.5
C11 C13 H13A 109.5
C11 C13 H13B 109.5
H13A C13 H13B 109.5
C11 C13 H13C 109.5
H13A C13 H13C 109.5
H13B C13 H13C 109.5
C6 N C8 106.69(7)
C3 C2 C1 106.88(8)
C3 C2 C14 124.27(8)
C1 C2 C14 128.26(7)
C3 C2 Fe 69.95(5)
C1 C2 Fe 68.46(5)
C14 C2 Fe 133.35(6)
O2 C14 C2 111.87(7)
O2 C14 C21 109.95(7)
C2 C14 C21 108.33(7)
O2 C14 C15 105.96(8)
C2 C14 C15 110.14(7)
C21 C14 C15 110.58(8)
C14 O2 H1O2 105.2(10)
C20 C15 C16 118.83(10)
C20 C15 C14 121.95(10)
C16 C15 C14 119.22(10)
C15 C16 C17 120.67(13)
C15 C16 H16 119.7
C17 C16 H16 119.7
C18 C17 C16 120.06(14)
C18 C17 H17 120.0
C16 C17 H17 120.0
C19 C18 C17 119.74(11)
C19 C18 H18 120.1
C17 C18 H18 120.1
C18 C19 C20 120.42(13)
C18 C19 H19 119.8
C20 C19 H19 119.8
C15 C20 C19 120.26(13)
C15 C20 H20 119.9
C19 C20 H20 119.9
C26 C21 C22 118.34(9)
C26 C21 C14 122.15(8)
C22 C21 C14 119.49(8)
C23 C22 C21 120.61(9)
C23 C22 H22 119.7
C21 C22 H22 119.7
C24 C23 C22 120.39(10)
C24 C23 H23 119.8
C22 C23 H23 119.8
C25 C24 C23 119.38(10)
C25 C24 H24 120.3
C23 C24 H24 120.3
C24 C25 C26 120.28(10)
C24 C25 H25 119.9
C26 C25 H25 119.9
C25 C26 C21 121.00(9)
C25 C26 H26 119.5
C21 C26 H26 119.5
C2 C3 C4 108.77(8)
C2 C3 Fe 69.55(5)
C4 C3 Fe 69.42(6)
C2 C3 H3 125.6
C4 C3 H3 125.6
Fe C3 H3 127.0
C3 C4 C5 109.58(8)
C3 C4 Fe 70.05(6)
C5 C4 Fe 69.50(5)
C3 C4 H4 125.2
C5 C4 H4 125.2
Fe C4 H4 126.8
C4 C5 C1 105.64(8)
C4 C5 Si 121.75(7)
C1 C5 Si 132.48(7)
C4 C5 Fe 69.52(5)
C1 C5 Fe 68.46(5)
Si C5 Fe 129.22(5)
C27 Si C29 108.24(8)
C27 Si C28 110.82(7)
C29 Si C28 107.36(7)
C27 Si C5 108.09(5)
C29 Si C5 106.02(6)
C28 Si C5 115.96(5)
Si C27 H27A 109.5
Si C27 H27B 109.5
H27A C27 H27B 109.5
Si C27 H27C 109.5
H27A C27 H27C 109.5
H27B C27 H27C 109.5
Si C28 H28A 109.5
Si C28 H28B 109.5
H28A C28 H28B 109.5
Si C28 H28C 109.5
H28A C28 H28C 109.5
H28B C28 H28C 109.5
Si C29 H29A 109.5
Si C29 H29B 109.5
H29A C29 H29B 109.5
Si C29 H29C 109.5
H29A C29 H29C 109.5
H29B C29 H29C 109.5
C34 C30 C31 108.20(10)
C34 C30 Fe 69.31(6)
C31 C30 Fe 69.86(6)
C34 C30 H30 125.9
C31 C30 H30 125.9
Fe C30 H30 126.5
C32 C31 C30 107.97(11)
C32 C31 Fe 69.10(6)
C30 C31 Fe 69.69(6)
C32 C31 H31 126.0
C30 C31 H31 126.0
Fe C31 H31 126.8
C31 C32 C33 108.09(10)
C31 C32 Fe 70.40(6)
C33 C32 Fe 69.18(6)
C31 C32 H32 126.0
C33 C32 H32 126.0
Fe C32 H32 126.0
C32 C33 C34 107.90(11)
C32 C33 Fe 70.01(7)
C34 C33 Fe 69.97(6)
C32 C33 H33 126.1
C34 C33 H33 126.1
Fe C33 H33 125.6
C30 C34 C33 107.85(10)
C30 C34 Fe 70.29(6)
C33 C34 Fe 68.98(6)
C30 C34 H34 126.1
C33 C34 H34 126.1
Fe C34 H34 126.2

loop_
_geom_bond_atom_site_label_1
_geom_bond_atom_site_label_2
_geom_bond_distance
Fe C1 2.0341(9)
Fe C33 2.0350(11)
Fe C32 2.0460(10)
Fe C34 2.0481(11)
Fe C5 2.0525(9)
Fe C4 2.0528(9)
Fe C2 2.0559(9)
Fe C30 2.0610(11)
Fe C3 2.0612(10)
Fe C31 2.0632(11)
C1 C2 1.4479(12)
C1 C5 1.4551(12)
C1 C6 1.4617(12)
C6 N 1.2820(11)
C6 O1 1.3585(10)
O1 C7 1.4795(12)
C7 C9 1.5182(14)
C7 C10 1.5250(15)
C7 C8 1.5515(14)
C9 H9A 0.9800
C9 H9B 0.9800
C9 H9C 0.9800
C10 H10A 0.9800
C10 H10B 0.9800
C10 H10C 0.9800
C8 N 1.4833(11)
C8 C11 1.5395(13)
C8 H8 1.0000
C11 C13 1.5304(15)
C11 C12 1.5349(15)
C11 H11 1.0000
C12 H12A 0.9800
C12 H12B 0.9800
C12 H12C 0.9800
C13 H13A 0.9800
C13 H13B 0.9800
C13 H13C 0.9800
C2 C3 1.4250(12)
C2 C14 1.5335(13)
C14 O2 1.4246(11)
C14 C21 1.5342(14)
C14 C15 1.5380(13)
O2 H1O2 0.892(16)
C15 C20 1.3939(16)
C15 C16 1.3975(16)
C16 C17 1.3982(15)
C16 H16 0.9500
C17 C18 1.386(2)
C17 H17 0.9500
C18 C19 1.386(2)
C18 H18 0.9500
C19 C20 1.4010(16)
C19 H19 0.9500
C20 H20 0.9500
C21 C26 1.3953(13)
C21 C22 1.4015(13)
C22 C23 1.3924(15)
C22 H22 0.9500
C23 C24 1.3921(17)
C23 H23 0.9500
C24 C25 1.3885(16)
C24 H24 0.9500
C25 C26 1.3917(15)
C25 H25 0.9500
C26 H26 0.9500
C3 C4 1.4251(13)
C3 H3 0.9500
C4 C5 1.4369(13)
C4 H4 0.9500
C5 Si 1.8758(10)
Si C27 1.8684(14)
Si C29 1.8727(14)
Si C28 1.8731(13)
C27 H27A 0.9800
C27 H27B 0.9800
C27 H27C 0.9800
C28 H28A 0.9800
C28 H28B 0.9800
C28 H28C 0.9800
C29 H29A 0.9800
C29 H29B 0.9800
C29 H29C 0.9800
C30 C34 1.4191(17)
C30 C31 1.4258(16)
C30 H30 0.9500
C31 C32 1.4226(18)
C31 H31 0.9500
C32 C33 1.4229(18)
C32 H32 0.9500
C33 C34 1.4317(16)
C33 H33 0.9500
C34 H34 0.9500

loop_
_geom_hbond_atom_site_label_D
_geom_hbond_atom_site_label_H
_geom_hbond_atom_site_label_A
_geom_hbond_distance_DH
_geom_hbond_distance_HA
_geom_hbond_distance_DA
_geom_hbond_angle_DHA
O2 H1O2 N 0.892(16) 1.892(16) 2.7469(10) 160.0(14)

loop_
_geom_torsion_atom_site_label_1
_geom_torsion_atom_site_label_2
_geom_torsion_atom_site_label_3
_geom_torsion_atom_site_label_4
_geom_torsion
C33 Fe C1 C2 44.87(12)
C32 Fe C1 C2 -155.69(15)
C34 Fe C1 C2 82.30(6)
C5 Fe C1 C2 -120.29(7)
C4 Fe C1 C2 -81.51(5)
C30 Fe C1 C2 125.49(6)
C3 Fe C1 C2 -37.83(5)
C31 Fe C1 C2 167.17(6)
C33 Fe C1 C5 165.16(10)
C32 Fe C1 C5 -35.39(18)
C34 Fe C1 C5 -157.41(6)
C4 Fe C1 C5 38.78(5)
C2 Fe C1 C5 120.29(7)
C30 Fe C1 C5 -114.22(6)
C3 Fe C1 C5 82.46(6)
C31 Fe C1 C5 -72.54(7)
C33 Fe C1 C6 -76.74(13)
C32 Fe C1 C6 82.70(17)
C34 Fe C1 C6 -39.31(9)
C5 Fe C1 C6 118.10(9)
C4 Fe C1 C6 156.88(8)
C2 Fe C1 C6 -121.61(9)
C30 Fe C1 C6 3.88(9)
C3 Fe C1 C6 -159.44(8)
C31 Fe C1 C6 45.56(9)
C2 C1 C6 N -0.80(15)
C5 C1 C6 N 179.65(9)
Fe C1 C6 N 90.61(11)
C2 C1 C6 O1 177.15(8)
C5 C1 C6 O1 -2.40(13)
Fe C1 C6 O1 -91.44(9)
N C6 O1 C7 -11.30(11)
C1 C6 O1 C7 170.55(8)
C6 O1 C7 C9 146.13(8)
C6 O1 C7 C10 -94.48(9)
C6 O1 C7 C8 21.07(9)
O1 C7 C8 N -23.43(9)
C9 C7 C8 N -141.01(9)
C10 C7 C8 N 89.84(9)
O1 C7 C8 C11 98.17(9)
C9 C7 C8 C11 -19.41(13)
C10 C7 C8 C11 -148.57(8)
N C8 C11 C13 51.26(11)
C7 C8 C11 C13 -66.57(11)
N C8 C11 C12 -71.39(10)
C7 C8 C11 C12 170.78(8)
O1 C6 N C8 -5.00(11)
C1 C6 N C8 172.91(9)
C11 C8 N C6 -108.78(9)
C7 C8 N C6 18.11(10)
C5 C1 C2 C3 0.60(10)
C6 C1 C2 C3 -179.00(9)
Fe C1 C2 C3 59.67(6)
C5 C1 C2 C14 171.98(8)
C6 C1 C2 C14 -7.62(15)
Fe C1 C2 C14 -128.95(9)
C5 C1 C2 Fe -59.07(6)
C6 C1 C2 Fe 121.32(9)
C1 Fe C2 C3 -118.45(7)
C33 Fe C2 C3 81.84(7)
C32 Fe C2 C3 47.62(11)
C34 Fe C2 C3 125.20(6)
C5 Fe C2 C3 -80.84(6)
C4 Fe C2 C3 -36.98(5)
C30 Fe C2 C3 165.41(6)
C31 Fe C2 C3 -163.92(16)
C33 Fe C2 C1 -159.71(6)
C32 Fe C2 C1 166.06(9)
C34 Fe C2 C1 -116.35(6)
C5 Fe C2 C1 37.61(5)
C4 Fe C2 C1 81.47(5)
C30 Fe C2 C1 -76.15(7)
C3 Fe C2 C1 118.45(7)
C31 Fe C2 C1 -45.47(19)
C1 Fe C2 C14 122.88(10)
C33 Fe C2 C14 -36.82(10)
C32 Fe C2 C14 -71.05(13)
C34 Fe C2 C14 6.54(9)
C5 Fe C2 C14 160.50(9)
C4 Fe C2 C14 -155.65(9)
C30 Fe C2 C14 46.74(10)
C3 Fe C2 C14 -118.67(10)
C31 Fe C2 C14 77.4(2)
C3 C2 C14 O2 -136.13(9)
C1 C2 C14 O2 53.86(12)
Fe C2 C14 O2 -41.96(11)
C3 C2 C14 C21 102.51(10)
C1 C2 C14 C21 -67.50(11)
Fe C2 C14 C21 -163.33(7)
C3 C2 C14 C15 -18.56(13)
C1 C2 C14 C15 171.44(9)
Fe C2 C14 C15 75.61(10)
O2 C14 C15 C20 -141.22(9)
C2 C14 C15 C20 97.60(11)
C21 C14 C15 C20 -22.11(12)
O2 C14 C15 C16 38.19(11)
C2 C14 C15 C16 -82.99(11)
C21 C14 C15 C16 157.30(9)
C20 C15 C16 C17 0.30(16)
C14 C15 C16 C17 -179.13(10)
C15 C16 C17 C18 0.75(18)
C16 C17 C18 C19 -1.00(19)
C17 C18 C19 C20 0.21(19)
C16 C15 C20 C19 -1.09(16)
C14 C15 C20 C19 178.32(10)
C18 C19 C20 C15 0.85(18)
O2 C14 C21 C26 -149.05(9)
C2 C14 C21 C26 -26.51(12)
C15 C14 C21 C26 94.29(10)
O2 C14 C21 C22 32.76(11)
C2 C14 C21 C22 155.30(8)
C15 C14 C21 C22 -83.91(11)
C26 C21 C22 C23 1.26(15)
C14 C21 C22 C23 179.52(9)
C21 C22 C23 C24 -0.93(16)
C22 C23 C24 C25 0.04(17)
C23 C24 C25 C26 0.50(16)
C24 C25 C26 C21 -0.14(16)
C22 C21 C26 C25 -0.73(15)
C14 C21 C26 C25 -178.94(9)
C1 C2 C3 C4 -0.26(11)
C14 C2 C3 C4 -172.07(8)
Fe C2 C3 C4 58.47(7)
C1 C2 C3 Fe -58.72(6)
C14 C2 C3 Fe 129.46(9)
C1 Fe C3 C2 38.70(5)
C33 Fe C3 C2 -114.72(6)
C32 Fe C3 C2 -157.10(6)
C34 Fe C3 C2 -74.21(7)
C5 Fe C3 C2 83.56(6)
C4 Fe C3 C2 120.45(8)
C30 Fe C3 C2 -47.25(17)
C31 Fe C3 C2 171.36(9)
C1 Fe C3 C4 -81.75(6)
C33 Fe C3 C4 124.83(6)
C32 Fe C3 C4 82.44(7)
C34 Fe C3 C4 165.34(6)
C5 Fe C3 C4 -36.90(5)
C2 Fe C3 C4 -120.45(8)
C30 Fe C3 C4 -167.70(14)
C31 Fe C3 C4 50.91(12)
C2 C3 C4 C5 -0.19(11)
Fe C3 C4 C5 58.36(7)
C2 C3 C4 Fe -58.55(7)
C1 Fe C4 C3 81.63(6)
C33 Fe C4 C3 -73.30(7)
C32 Fe C4 C3 -114.20(6)
C34 Fe C4 C3 -43.92(17)
C5 Fe C4 C3 121.09(8)
C2 Fe C4 C3 36.95(5)
C30 Fe C4 C3 172.24(9)
C31 Fe C4 C3 -156.11(6)
C1 Fe C4 C5 -39.46(5)
C33 Fe C4 C5 165.61(6)
C32 Fe C4 C5 124.71(6)
C34 Fe C4 C5 -165.01(14)
C2 Fe C4 C5 -84.14(6)
C30 Fe C4 C5 51.15(12)
C3 Fe C4 C5 -121.09(8)
C31 Fe C4 C5 82.80(7)
C3 C4 C5 C1 0.55(11)
Fe C4 C5 C1 59.24(6)
C3 C4 C5 Si 177.07(7)
Fe C4 C5 Si -124.24(7)
C3 C4 C5 Fe -58.69(7)
C2 C1 C5 C4 -0.71(10)
C6 C1 C5 C4 178.91(8)
Fe C1 C5 C4 -59.93(6)
C2 C1 C5 Si -176.70(7)
C6 C1 C5 Si 2.92(14)
Fe C1 C5 Si 124.08(8)
C2 C1 C5 Fe 59.22(6)
C6 C1 C5 Fe -121.16(8)
C1 Fe C5 C4 117.18(7)
C33 Fe C5 C4 -41.68(17)
C32 Fe C5 C4 -73.88(7)
C34 Fe C5 C4 169.48(10)
C2 Fe C5 C4 79.79(6)
C30 Fe C5 C4 -157.26(6)
C3 Fe C5 C4 36.51(5)
C31 Fe C5 C4 -115.06(6)
C33 Fe C5 C1 -158.87(14)
C32 Fe C5 C1 168.94(6)
C34 Fe C5 C1 52.30(12)
C4 Fe C5 C1 -117.18(7)
C2 Fe C5 C1 -37.39(5)
C30 Fe C5 C1 85.56(6)
C3 Fe C5 C1 -80.67(5)
C31 Fe C5 C1 127.76(6)
C1 Fe C5 Si -127.96(9)
C33 Fe C5 Si 73.17(17)
C32 Fe C5 Si 40.98(9)
C34 Fe C5 Si -75.66(12)
C4 Fe C5 Si 114.86(8)
C2 Fe C5 Si -165.35(7)
C30 Fe C5 Si -42.40(8)
C3 Fe C5 Si 151.37(7)
C31 Fe C5 Si -0.20(8)
C4 C5 Si C27 -107.89(9)
C1 C5 Si C27 67.56(11)
Fe C5 Si C27 163.59(7)
C4 C5 Si C29 7.98(10)
C1 C5 Si C29 -176.56(10)
Fe C5 Si C29 -80.53(8)
C4 C5 Si C28 127.00(8)
C1 C5 Si C28 -57.54(11)
Fe C5 Si C28 38.49(8)
C1 Fe C30 C34 -114.55(6)
C33 Fe C30 C34 38.09(7)
C32 Fe C30 C34 82.15(7)
C5 Fe C30 C34 -159.28(6)
C4 Fe C30 C34 164.41(9)
C2 Fe C30 C34 -71.56(8)
C3 Fe C30 C34 -34.46(18)
C31 Fe C30 C34 119.61(10)
C1 Fe C30 C31 125.84(7)
C33 Fe C30 C31 -81.53(8)
C32 Fe C30 C31 -37.46(7)
C34 Fe C30 C31 -119.61(10)
C5 Fe C30 C31 81.11(7)
C4 Fe C30 C31 44.80(13)
C2 Fe C30 C31 168.83(6)
C3 Fe C30 C31 -154.07(14)
C34 C30 C31 C32 -0.22(12)
Fe C30 C31 C32 58.67(8)
C34 C30 C31 Fe -58.89(8)
C1 Fe C31 C32 165.35(6)
C33 Fe C31 C32 -37.85(7)
C34 Fe C31 C32 -82.19(8)
C5 Fe C31 C32 123.66(7)
C4 Fe C31 C32 80.68(8)
C2 Fe C31 C32 -158.01(15)
C30 Fe C31 C32 -119.57(10)
C3 Fe C31 C32 45.31(13)
C1 Fe C31 C30 -75.08(8)
C33 Fe C31 C30 81.72(7)
C32 Fe C31 C30 119.57(10)
C34 Fe C31 C30 37.37(7)
C5 Fe C31 C30 -116.77(7)
C4 Fe C31 C30 -159.75(6)
C2 Fe C31 C30 -38.4(2)
C3 Fe C31 C30 164.87(8)
C30 C31 C32 C33 0.09(13)
Fe C31 C32 C33 59.12(8)
C30 C31 C32 Fe -59.04(8)
C1 Fe C32 C31 -47.33(19)
C33 Fe C32 C31 119.21(10)
C34 Fe C32 C31 81.01(8)
C5 Fe C32 C31 -75.32(8)
C4 Fe C32 C31 -116.36(7)
C2 Fe C32 C31 168.56(8)
C30 Fe C32 C31 37.41(7)
C3 Fe C32 C31 -158.53(7)
C1 Fe C32 C33 -166.54(14)
C34 Fe C32 C33 -38.20(7)
C5 Fe C32 C33 165.47(7)
C4 Fe C32 C33 124.44(7)
C2 Fe C32 C33 49.35(12)
C30 Fe C32 C33 -81.79(8)
C3 Fe C32 C33 82.26(8)
C31 Fe C32 C33 -119.21(10)
C31 C32 C33 C34 0.08(13)
Fe C32 C33 C34 59.96(8)
C31 C32 C33 Fe -59.88(8)
C1 Fe C33 C32 171.60(9)
C34 Fe C33 C32 118.73(11)
C5 Fe C33 C32 -42.02(18)
C4 Fe C33 C32 -74.01(8)
C2 Fe C33 C32 -156.41(7)
C30 Fe C33 C32 81.23(8)
C3 Fe C33 C32 -114.40(7)
C31 Fe C33 C32 37.58(7)
C1 Fe C33 C34 52.86(13)
C32 Fe C33 C34 -118.73(11)
C5 Fe C33 C34 -160.76(13)
C4 Fe C33 C34 167.26(7)
C2 Fe C33 C34 84.86(8)
C30 Fe C33 C34 -37.51(7)
C3 Fe C33 C34 126.87(7)
C31 Fe C33 C34 -81.16(8)
C31 C30 C34 C33 0.27(12)
Fe C30 C34 C33 -58.96(8)
C31 C30 C34 Fe 59.23(7)
C32 C33 C34 C30 -0.21(13)
Fe C33 C34 C30 59.78(8)
C32 C33 C34 Fe -59.99(8)
C1 Fe C34 C30 84.53(7)
C33 Fe C34 C30 -119.11(10)
C32 Fe C34 C30 -81.13(7)
C5 Fe C34 C30 46.86(13)
C4 Fe C34 C30 -157.07(13)
C2 Fe C34 C30 128.06(6)
C3 Fe C34 C30 169.06(6)
C31 Fe C34 C30 -37.42(7)
C1 Fe C34 C33 -156.36(7)
C32 Fe C34 C33 37.98(8)
C5 Fe C34 C33 165.97(9)
C4 Fe C34 C33 -37.96(18)
C2 Fe C34 C33 -112.83(7)
C30 Fe C34 C33 119.11(10)
C3 Fe C34 C33 -71.83(8)
C31 Fe C34 C33 81.70(8)
